data_1507588
loop_
_publ_author_name
'Wong, Hok-Lai'
'Wong, Wing-Tak'
'Yam, Vivian Wing-Wah'

_publ_section_title
;
 Photochromic Thienylpyridine-Bis(alkynyl)borane Complexes: Toward Readily
 Tunable Fluorescence Dyes and Photoswitchable Materials.
;
_journal_issue 7
_journal_name_full 'Organic letters'
_journal_page_first 1862
_journal_page_last 1865
_journal_paper_doi 10.1021/ol3004595
_journal_volume 14
_journal_year 2012
_chemical_formula_moiety 'C22 H17 B Br2 F3 N S3'
_chemical_formula_sum 'C22 H17 B Br2 F3 N S3'
_chemical_formula_weight 619.18
_chemical_name_systematic
; 
 ? 
;
_space_group_IT_number 14
_symmetry_cell_setting monoclinic
_symmetry_Int_Tables_number 14
_symmetry_space_group_name_Hall '-P 2ybc'
_symmetry_space_group_name_H-M 'P 1 21/c 1'
_atom_sites_solution_hydrogens geom
_atom_sites_solution_primary direct
_atom_sites_solution_secondary difmap
_audit_creation_method SHELXL-97
_cell_angle_alpha 90.00
_cell_angle_beta 102.316(1)
_cell_angle_gamma 90.00
_cell_formula_units_Z 4
_cell_length_a 19.8356(17)
_cell_length_b 14.2421(12)
_cell_length_c 9.1127(8)
_cell_measurement_reflns_used 17683
_cell_measurement_temperature 295(2)
_cell_measurement_theta_max 25.03
_cell_measurement_theta_min 2.29
_cell_volume 2515.1(4)
_computing_cell_refinement 'SAINT (Bruker AXS Inc, 2006)'
_computing_data_collection 'SMART (Bruker AXS Inc, 1998)'
_computing_data_reduction
;
SAINT (Bruker AXS Inc, 2006) & 
CrystalStructure (Rigaku/MSC and Rigaku Corporation, 2006) 
;
_computing_molecular_graphics 'ORTEP-II (Johnson, 1976) & MERCURY (Macrae et al., 2008)'
_computing_publication_material 'SHELX (Sheldrick, 2008)'
_computing_structure_refinement 'SHELXL-97 (Sheldrick, 2008)'
_computing_structure_solution 'SHELXS-97 (Sheldrick, 2008)'
_diffrn_ambient_temperature 295(2)
_diffrn_measured_fraction_theta_full 0.998
_diffrn_measured_fraction_theta_max 0.998
_diffrn_measurement_device_type 'Bruker SMART 1000 CCD'
_diffrn_measurement_method '\w and \f scans'
_diffrn_radiation_monochromator graphite
_diffrn_radiation_source 'fine-focus sealed tube'
_diffrn_radiation_type MoK\a
_diffrn_radiation_wavelength 0.71073
_diffrn_reflns_av_R_equivalents 0.0304
_diffrn_reflns_av_sigmaI/netI 0.0343
_diffrn_reflns_limit_h_max 20
_diffrn_reflns_limit_h_min -23
_diffrn_reflns_limit_k_max 16
_diffrn_reflns_limit_k_min -16
_diffrn_reflns_limit_l_max 10
_diffrn_reflns_limit_l_min -6
_diffrn_reflns_number 13528
_diffrn_reflns_theta_full 25.03
_diffrn_reflns_theta_max 25.03
_diffrn_reflns_theta_min 2.70
_diffrn_standards_number 0
_exptl_absorpt_coefficient_mu 3.505
_exptl_absorpt_correction_T_max 0.6396
_exptl_absorpt_correction_T_min 0.3141
_exptl_absorpt_correction_type multi-scan
_exptl_absorpt_process_details 'SADABS (Sheldrick, 2004)'
_exptl_crystal_colour brown
_exptl_crystal_density_diffrn 1.635
_exptl_crystal_density_method 'not measured'
_exptl_crystal_description block
_exptl_crystal_F_000 1224
_exptl_crystal_size_max 0.43
_exptl_crystal_size_mid 0.38
_exptl_crystal_size_min 0.14
_refine_diff_density_max 0.673
_refine_diff_density_min -0.327
_refine_diff_density_rms 0.059
_refine_ls_extinction_method none
_refine_ls_goodness_of_fit_ref 1.005
_refine_ls_hydrogen_treatment constr
_refine_ls_matrix_type full
_refine_ls_number_parameters 293
_refine_ls_number_reflns 4431
_refine_ls_number_restraints 36
_refine_ls_restrained_S_all 1.046
_refine_ls_R_factor_all 0.0662
_refine_ls_R_factor_gt 0.0399
_refine_ls_shift/su_max 0.007
_refine_ls_shift/su_mean 0.000
_refine_ls_structure_factor_coef Fsqd
_refine_ls_weighting_details 'calc w=1/[\s^2^(Fo^2^)+(0.0561P)^2^+1.4673P] where P=(Fo^2^+2Fc^2^)/3'
_refine_ls_weighting_scheme calc
_refine_ls_wR_factor_gt 0.1021
_refine_ls_wR_factor_ref 0.1164
_reflns_number_gt 2973
_reflns_number_total 4431
_reflns_threshold_expression I>2\s(I)
_cod_data_source_file ol3004595_si_002.cif
_cod_data_source_block wt2248w-shelxl
_cod_original_sg_symbol_H-M 'P 21/c'
_cod_database_code 1507588

loop_
_symmetry_equiv_pos_as_xyz
'x, y, z'
'-x, y+1/2, -z+1/2'
'-x, -y, -z'
'x, -y-1/2, z-1/2'

loop_
_atom_site_label
_atom_site_type_symbol
_atom_site_fract_x
_atom_site_fract_y
_atom_site_fract_z
_atom_site_U_iso_or_equiv
_atom_site_adp_type
_atom_site_occupancy
_atom_site_symmetry_multiplicity
_atom_site_calc_flag
_atom_site_refinement_flags
Br1 Br 0.06081(2) 0.49705(3) 0.25096(5) 0.06719(18) Uani 1 1 d .
Br2 Br 0.15974(3) 0.50737(3) 0.00329(5) 0.07448(19) Uani 1 1 d .
S1 S 0.25014(6) 0.75606(9) 0.44779(13) 0.0671(3) Uani 1 1 d .
S2 S 0.43875(9) 0.60157(16) 0.84990(17) 0.1283(7) Uani 1 1 d U
S3 S 0.34650(8) 0.33253(12) 0.36671(19) 0.1020(5) Uani 1 1 d .
F1 F -0.07809(18) 0.8764(3) -0.1130(4) 0.1337(14) Uani 1 1 d U
F2 F -0.10130(17) 0.7363(3) -0.0976(4) 0.1321(15) Uani 1 1 d U
F3 F -0.04843(16) 0.7805(3) -0.2575(3) 0.1300(14) Uani 1 1 d U
N1 N 0.09676(16) 0.6719(2) 0.1205(3) 0.0523(8) Uani 1 1 d .
C1 C 0.2876(2) 0.6463(3) 0.4940(5) 0.0651(12) Uani 1 1 d .
C2 C 0.2525(2) 0.5751(3) 0.4034(4) 0.0611(11) Uani 1 1 d .
C3 C 0.1935(2) 0.6106(3) 0.3019(4) 0.0553(10) Uani 1 1 d .
C4 C 0.1871(2) 0.7061(3) 0.3119(4) 0.0574(10) Uani 1 1 d .
C5 C 0.1316(2) 0.7449(3) 0.2029(4) 0.0538(10) Uani 1 1 d .
C6 C 0.1089(2) 0.8360(3) 0.1728(4) 0.0590(11) Uani 1 1 d .
H6 H 0.1334 0.8859 0.2246 0.071 Uiso 1 1 calc R
C7 C 0.0500(2) 0.8522(3) 0.0654(4) 0.0590(11) Uani 1 1 d .
H7 H 0.0341 0.9133 0.0449 0.071 Uiso 1 1 calc R
C8 C 0.0140(2) 0.7772(3) -0.0127(4) 0.0558(11) Uani 1 1 d .
C9 C 0.0388(2) 0.6878(3) 0.0169(4) 0.0551(10) Uani 1 1 d .
H9 H 0.0153 0.6375 -0.0356 0.066 Uiso 1 1 calc R
C10 C -0.0528(2) 0.7918(4) -0.1208(5) 0.0637(11) Uani 1 1 d .
C11 C 0.5129(3) 0.7654(6) 0.8142(8) 0.154(3) Uani 1 1 d U
H11A H 0.5545 0.7288 0.8303 0.185 Uiso 1 1 calc R
H11B H 0.5084 0.7939 0.9071 0.185 Uiso 1 1 calc R
H11C H 0.5149 0.8135 0.7414 0.185 Uiso 1 1 calc R
C12 C 0.4516(3) 0.7026(5) 0.7572(6) 0.109(2) Uani 1 1 d U
C13 C 0.3997(2) 0.7148(5) 0.6362(6) 0.0898(16) Uani 1 1 d .
H13 H 0.3975 0.7655 0.5710 0.108 Uiso 1 1 calc R
C14 C 0.3484(2) 0.6425(4) 0.6172(5) 0.0730(13) Uani 1 1 d .
C15 C 0.3618(3) 0.5759(5) 0.7274(5) 0.0893(16) Uani 1 1 d .
C16 C 0.3194(4) 0.4948(4) 0.7573(7) 0.128(3) Uani 1 1 d .
H16A H 0.3256 0.4859 0.8638 0.153 Uiso 1 1 calc R
H16B H 0.3337 0.4392 0.7128 0.153 Uiso 1 1 calc R
H16C H 0.2717 0.5070 0.7148 0.153 Uiso 1 1 calc R
C17 C 0.3943(3) 0.5143(4) 0.3376(9) 0.120(2) Uani 1 1 d .
H17A H 0.4208 0.4795 0.2794 0.144 Uiso 1 1 calc R
H17B H 0.4237 0.5340 0.4301 0.144 Uiso 1 1 calc R
H17C H 0.3744 0.5684 0.2819 0.144 Uiso 1 1 calc R
C18 C 0.3384(3) 0.4537(4) 0.3706(6) 0.0818(14) Uani 1 1 d .
C19 C 0.2767(2) 0.4769(3) 0.4000(5) 0.0652(12) Uani 1 1 d .
C20 C 0.2360(2) 0.3972(3) 0.4162(5) 0.0734(13) Uani 1 1 d .
H20 H 0.1917 0.4022 0.4339 0.088 Uiso 1 1 calc R
C21 C 0.2665(3) 0.3135(4) 0.4038(6) 0.0825(15) Uani 1 1 d .
C22 C 0.2402(3) 0.2170(4) 0.4183(7) 0.111(2) Uani 1 1 d .
H22A H 0.2440 0.1808 0.3315 0.134 Uiso 1 1 calc R
H22B H 0.1927 0.2200 0.4258 0.134 Uiso 1 1 calc R
H22C H 0.2670 0.1879 0.5068 0.134 Uiso 1 1 calc R
B1 B 0.1324(2) 0.5742(3) 0.1747(5) 0.0540(11) Uani 1 1 d .

loop_
_atom_site_aniso_label
_atom_site_aniso_U_11
_atom_site_aniso_U_22
_atom_site_aniso_U_33
_atom_site_aniso_U_23
_atom_site_aniso_U_13
_atom_site_aniso_U_12
Br1 0.0653(3) 0.0760(3) 0.0604(3) 0.0025(2) 0.0137(2) -0.0066(2)
Br2 0.0945(4) 0.0780(4) 0.0543(3) 0.0011(2) 0.0235(2) 0.0218(3)
S1 0.0605(7) 0.0811(8) 0.0552(6) -0.0024(6) 0.0025(5) -0.0056(6)
S2 0.1035(12) 0.190(2) 0.0727(10) -0.0198(11) -0.0238(9) 0.0544(12)
S3 0.0767(9) 0.1122(12) 0.1156(12) 0.0011(9) 0.0166(8) 0.0369(8)
F1 0.112(3) 0.119(3) 0.140(3) -0.031(2) -0.039(2) 0.052(2)
F2 0.073(2) 0.183(4) 0.126(3) 0.068(3) -0.0113(19) -0.025(2)
F3 0.086(2) 0.258(4) 0.0410(15) -0.008(2) 0.0023(14) 0.041(2)
N1 0.054(2) 0.060(2) 0.0427(18) -0.0017(15) 0.0112(15) 0.0034(16)
C1 0.052(2) 0.090(3) 0.052(2) 0.008(2) 0.008(2) 0.002(2)
C2 0.048(2) 0.082(3) 0.053(2) 0.005(2) 0.0096(19) 0.003(2)
C3 0.051(2) 0.067(3) 0.048(2) 0.0039(19) 0.0108(18) 0.0044(19)
C4 0.053(2) 0.072(3) 0.046(2) -0.001(2) 0.0077(18) 0.000(2)
C5 0.055(2) 0.062(3) 0.045(2) -0.0021(19) 0.0126(18) 0.000(2)
C6 0.069(3) 0.063(3) 0.044(2) -0.0026(19) 0.011(2) 0.000(2)
C7 0.071(3) 0.061(3) 0.047(2) 0.004(2) 0.016(2) 0.011(2)
C8 0.059(3) 0.070(3) 0.040(2) 0.0020(19) 0.0145(19) 0.011(2)
C9 0.053(2) 0.069(3) 0.042(2) -0.0036(19) 0.0085(18) 0.000(2)
C10 0.060(3) 0.081(3) 0.049(3) 0.001(2) 0.011(2) 0.015(2)
C11 0.067(4) 0.250(9) 0.135(6) -0.078(6) -0.004(4) -0.016(5)
C12 0.064(3) 0.173(6) 0.083(4) -0.042(4) 0.001(3) 0.005(3)
C13 0.059(3) 0.140(5) 0.068(3) -0.017(3) 0.007(3) -0.003(3)
C14 0.055(3) 0.109(4) 0.052(3) -0.007(3) 0.004(2) 0.010(3)
C15 0.087(4) 0.123(5) 0.053(3) 0.003(3) 0.004(3) 0.026(3)
C16 0.172(7) 0.139(6) 0.068(4) 0.029(4) 0.013(4) 0.015(5)
C17 0.083(4) 0.139(6) 0.152(7) -0.003(4) 0.055(4) 0.013(4)
C18 0.061(3) 0.106(4) 0.079(3) 0.010(3) 0.016(2) 0.016(3)
C19 0.051(2) 0.086(3) 0.055(3) 0.007(2) 0.0025(19) 0.014(2)
C20 0.060(3) 0.083(3) 0.077(3) 0.012(3) 0.012(2) 0.017(3)
C21 0.074(3) 0.085(4) 0.082(3) 0.012(3) 0.004(3) 0.022(3)
C22 0.111(5) 0.085(4) 0.138(6) 0.019(4) 0.027(4) 0.027(4)
B1 0.052(3) 0.064(3) 0.047(2) 0.001(2) 0.010(2) 0.001(2)

loop_
_atom_type_symbol
_atom_type_description
_atom_type_scat_dispersion_real
_atom_type_scat_dispersion_imag
_atom_type_scat_source
C C 0.0033 0.0016 'International Tables Vol C Tables 4.2.6.8 and 6.1.1.4'
H H 0.0000 0.0000 'International Tables Vol C Tables 4.2.6.8 and 6.1.1.4'
N N 0.0061 0.0033 'International Tables Vol C Tables 4.2.6.8 and 6.1.1.4'
B B 0.0013 0.0007 'International Tables Vol C Tables 4.2.6.8 and 6.1.1.4'
Br Br -0.2901 2.4595 'International Tables Vol C Tables 4.2.6.8 and 6.1.1.4'
F F 0.0171 0.0103 'International Tables Vol C Tables 4.2.6.8 and 6.1.1.4'
S S 0.1246 0.1234 'International Tables Vol C Tables 4.2.6.8 and 6.1.1.4'

loop_
_geom_angle_atom_site_label_1
_geom_angle_atom_site_label_2
_geom_angle_atom_site_label_3
_geom_angle
C4 S1 C1 90.6(2)
C12 S2 C15 93.6(3)
C21 S3 C18 93.4(3)
C9 N1 C5 120.7(3)
C9 N1 B1 128.5(3)
C5 N1 B1 110.6(3)
C2 C1 C14 130.7(4)
C2 C1 S1 112.1(3)
C14 C1 S1 117.2(4)
C1 C2 C3 111.4(4)
C1 C2 C19 125.2(4)
C3 C2 C19 123.1(4)
C4 C3 C2 112.6(4)
C4 C3 B1 108.0(3)
C2 C3 B1 139.4(4)
C3 C4 C5 114.0(4)
C3 C4 S1 113.3(3)
C5 C4 S1 132.6(3)
N1 C5 C6 119.7(4)
N1 C5 C4 108.0(4)
C6 C5 C4 132.2(4)
C7 C6 C5 119.4(4)
C7 C6 H6 120.3
C5 C6 H6 120.3
C6 C7 C8 120.0(4)
C6 C7 H7 120.0
C8 C7 H7 120.0
C9 C8 C7 119.2(4)
C9 C8 C10 119.5(4)
C7 C8 C10 121.2(4)
N1 C9 C8 120.9(4)
N1 C9 H9 119.6
C8 C9 H9 119.6
F3 C10 F2 106.8(4)
F3 C10 F1 105.9(4)
F2 C10 F1 104.3(4)
F3 C10 C8 113.1(4)
F2 C10 C8 113.2(4)
F1 C10 C8 112.9(4)
C12 C11 H11A 109.5
C12 C11 H11B 109.5
H11A C11 H11B 109.5
C12 C11 H11C 109.5
H11A C11 H11C 109.5
H11B C11 H11C 109.5
C13 C12 C11 128.5(7)
C13 C12 S2 110.1(5)
C11 C12 S2 121.4(5)
C12 C13 C14 113.8(6)
C12 C13 H13 123.1
C14 C13 H13 123.1
C15 C14 C13 112.9(5)
C15 C14 C1 126.1(5)
C13 C14 C1 121.0(5)
C14 C15 C16 130.2(5)
C14 C15 S2 109.5(5)
C16 C15 S2 120.1(4)
C15 C16 H16A 109.5
C15 C16 H16B 109.5
H16A C16 H16B 109.5
C15 C16 H16C 109.5
H16A C16 H16C 109.5
H16B C16 H16C 109.5
C18 C17 H17A 109.5
C18 C17 H17B 109.5
H17A C17 H17B 109.5
C18 C17 H17C 109.5
H17A C17 H17C 109.5
H17B C17 H17C 109.5
C19 C18 C17 130.2(5)
C19 C18 S3 109.9(4)
C17 C18 S3 119.8(4)
C18 C19 C20 112.6(5)
C18 C19 C2 123.1(5)
C20 C19 C2 124.1(4)
C21 C20 C19 115.0(5)
C21 C20 H20 122.5
C19 C20 H20 122.5
C20 C21 C22 129.5(5)
C20 C21 S3 109.1(4)
C22 C21 S3 121.4(4)
C21 C22 H22A 109.5
C21 C22 H22B 109.5
H22A C22 H22B 109.5
C21 C22 H22C 109.5
H22A C22 H22C 109.5
H22B C22 H22C 109.5
C3 B1 N1 99.3(3)
C3 B1 Br2 116.0(3)
N1 B1 Br2 110.5(3)
C3 B1 Br1 114.2(3)
N1 B1 Br1 106.4(3)
Br2 B1 Br1 109.6(2)

loop_
_geom_bond_atom_site_label_1
_geom_bond_atom_site_label_2
_geom_bond_distance
Br1 B1 2.032(5)
Br2 B1 2.000(5)
S1 C4 1.715(4)
S1 C1 1.743(5)
S2 C12 1.715(8)
S2 C15 1.727(5)
S3 C21 1.713(6)
S3 C18 1.734(6)
F1 C10 1.312(5)
F2 C10 1.296(5)
F3 C10 1.278(5)
N1 C9 1.341(5)
N1 C5 1.379(5)
N1 B1 1.592(6)
C1 C2 1.395(6)
C1 C14 1.463(6)
C2 C3 1.422(5)
C2 C19 1.481(6)
C3 C4 1.372(6)
C3 B1 1.574(6)
C4 C5 1.427(5)
C5 C6 1.381(5)
C6 C7 1.375(6)
C6 H6 0.9300
C7 C8 1.393(6)
C7 H7 0.9300
C8 C9 1.372(6)
C8 C10 1.487(5)
C9 H9 0.9300
C11 C12 1.510(8)
C11 H11A 0.9600
C11 H11B 0.9600
C11 H11C 0.9600
C12 C13 1.349(7)
C13 C14 1.432(7)
C13 H13 0.9300
C14 C15 1.365(7)
C15 C16 1.487(8)
C16 H16A 0.9600
C16 H16B 0.9600
C16 H16C 0.9600
C17 C18 1.485(8)
C17 H17A 0.9600
C17 H17B 0.9600
C17 H17C 0.9600
C18 C19 1.350(6)
C19 C20 1.418(6)
C20 C21 1.352(6)
C20 H20 0.9300
C21 C22 1.486(7)
C22 H22A 0.9600
C22 H22B 0.9600
C22 H22C 0.9600
